data_7152076
loop_
_publ_author_name
'Mart\'inez, R Fernando'
'Avalos, Mart\'in'
'Babiano, Reyes'
'Cintas, Pedro'
'Jim\'enez, Jos\'e L'
'Light, Mark E.'
'Palacios, Juan C.'

_publ_section_title
;
 Tautomerism in Schiff bases. The cases of 2-hydroxy-1-naphthaldehyde and
 1-hydroxy-2-naphthaldehyde investigated in solution and the solid state.
;
_journal_issue 24
_journal_name_full 'Organic &amp; biomolecular chemistry'
_journal_page_first 8268
_journal_page_last 8275
_journal_paper_doi 10.1039/c1ob06073b
_journal_volume 9
_journal_year 2011
_chemical_compound_source 'Pedro Cintas'
_chemical_formula_sum 'C19 H17 N O'
_chemical_formula_weight 275.34
_space_group_IT_number 19
_symmetry_cell_setting orthorhombic
_symmetry_space_group_name_Hall 'P 2ac 2ab'
_symmetry_space_group_name_H-M 'P 21 21 21'
_atom_sites_solution_hydrogens geom
_atom_sites_solution_primary direct
_atom_sites_solution_secondary difmap
_audit_creation_method SHELXL-97
_cell_angle_alpha 90.00
_cell_angle_beta 90.00
_cell_angle_gamma 90.00
_cell_formula_units_Z 4
_cell_length_a 7.6826(2)
_cell_length_b 12.2144(4)
_cell_length_c 15.2964(4)
_cell_measurement_reflns_used 7390
_cell_measurement_temperature 120(2)
_cell_measurement_theta_max 27.48
_cell_measurement_theta_min 2.91
_cell_volume 1435.39(7)
_computing_cell_refinement 'DENZO (Otwinowski & Minor, 1997) & COLLECT (Hooft, R.W.W., 1998)'
_computing_data_collection 'COLLECT (Hooft, R.W.W., 1998)'
_computing_data_reduction 'DENZO (Otwinowski & Minor, 1997) & COLLECT (Hooft, R.W.W., 1998)'
_computing_molecular_graphics
;
Images generated using CrystalMaker: a crystal and molecular
structures program for Mac and Windows. CrystalMaker Software Ltd,
Oxford, England (www.crystalmaker.com)
;
_computing_publication_material 'WINGX (Farrugia, 1998)'
_computing_structure_refinement 'SHELXL-97 (Sheldrick, 2008)'
_computing_structure_solution 'SHELXS-97 (Sheldrick, 1997)'
_diffrn_ambient_temperature 120(2)
_diffrn_detector_area_resol_mean 9.091
_diffrn_measured_fraction_theta_full 0.994
_diffrn_measured_fraction_theta_max 0.994
_diffrn_measurement_device_type 'Bruker-Nonius CCD camera on \k-goniostat'
_diffrn_measurement_method '\f & \w scans to fill the asymmetric unit'
_diffrn_radiation_monochromator graphite
_diffrn_radiation_source 'Bruker Nonius FR591 Rotating Anode'
_diffrn_radiation_type MoK\a
_diffrn_radiation_wavelength 0.71073
_diffrn_reflns_av_R_equivalents 0.0462
_diffrn_reflns_av_sigmaI/netI 0.0276
_diffrn_reflns_limit_h_max 9
_diffrn_reflns_limit_h_min -9
_diffrn_reflns_limit_k_max 14
_diffrn_reflns_limit_k_min -14
_diffrn_reflns_limit_l_max 18
_diffrn_reflns_limit_l_min -18
_diffrn_reflns_number 12111
_diffrn_reflns_theta_full 25.03
_diffrn_reflns_theta_max 25.03
_diffrn_reflns_theta_min 3.13
_diffrn_standards_number 0
_exptl_absorpt_coefficient_mu 0.078
_exptl_absorpt_correction_T_max 0.9830
_exptl_absorpt_correction_T_min 0.9754
_exptl_absorpt_correction_type multi-scan
_exptl_absorpt_process_details
;
SADABS V2.10 (Sheldrick, G.M., 2003)
;
_exptl_crystal_colour Orange
_exptl_crystal_density_diffrn 1.274
_exptl_crystal_density_method 'not measured'
_exptl_crystal_description Block
_exptl_crystal_F_000 584
_exptl_crystal_size_max 0.32
_exptl_crystal_size_mid 0.28
_exptl_crystal_size_min 0.22
_refine_diff_density_max 0.162
_refine_diff_density_min -0.206
_refine_diff_density_rms 0.039
_refine_ls_extinction_method none
_refine_ls_goodness_of_fit_ref 1.189
_refine_ls_hydrogen_treatment mixed
_refine_ls_matrix_type full
_refine_ls_number_parameters 196
_refine_ls_number_reflns 1470
_refine_ls_number_restraints 1
_refine_ls_restrained_S_all 1.193
_refine_ls_R_factor_all 0.0366
_refine_ls_R_factor_gt 0.0333
_refine_ls_shift/su_max 0.042
_refine_ls_shift/su_mean 0.002
_refine_ls_structure_factor_coef Fsqd
_refine_ls_weighting_details 'calc w=1/[\s^2^(Fo^2^)+(0.0379P)^2^+0.2397P] where P=(Fo^2^+2Fc^2^)/3'
_refine_ls_weighting_scheme calc
_refine_ls_wR_factor_gt 0.0800
_refine_ls_wR_factor_ref 0.0819
_reflns_number_gt 1374
_reflns_number_total 1470
_reflns_threshold_expression >2\s(I)
_cod_data_source_file c1ob06073b.txt
_cod_data_source_block 2010acc1162
_cod_depositor_comments
;
The following automatic conversions were performed:

'_symmetry_cell_setting' value 'Orthorhombic' changed to
'orthorhombic' according to
/home/saulius/struct/CIF-dictionaries/cif_core.dic dictionary named
'cif_core.dic' version 2.4.1 from 2010-06-29.

Automatic conversion script
Id: cif_fix_values 1715 2011-07-08 13:25:40Z adriana 

The following automatic conversions were performed:

data name '_iucr_refine_instruction_details' was replaced with
'_iucr_refine_instructions_details' as specified in the replacement
file 'data/replacement-values/replacement_tags.lst'.

Automatic conversion script
Id: cif_correct_tags 9268 2022-04-12 08:56:07Z antanas 
;
_cod_original_sg_symbol_H-M P2(1)2(1)2(1)
_cod_database_code 7152076

loop_
_symmetry_equiv_pos_as_xyz
'x, y, z'
'-x+1/2, -y, z+1/2'
'-x, y+1/2, -z+1/2'
'x+1/2, -y+1/2, -z'

loop_
_atom_site_label
_atom_site_type_symbol
_atom_site_fract_x
_atom_site_fract_y
_atom_site_fract_z
_atom_site_U_iso_or_equiv
_atom_site_adp_type
_atom_site_occupancy
_atom_site_symmetry_multiplicity
_atom_site_calc_flag
_atom_site_refinement_flags
O1 O 0.0662(2) 0.01812(11) 0.16606(9) 0.0272(4) Uani 1 1 d D
H901 H 0.030(4) -0.017(2) 0.1173(14) 0.056(9) Uiso 1 1 d D
N1 N -0.0403(2) -0.01345(14) 0.01037(10) 0.0216(4) Uani 1 1 d .
C1 C -0.0202(3) 0.28293(16) 0.05700(13) 0.0205(5) Uani 1 1 d .
C2 C -0.0748(3) 0.33189(17) -0.02268(14) 0.0257(5) Uani 1 1 d .
H2 H -0.1088 0.2864 -0.0701 0.031 Uiso 1 1 calc R
C3 C -0.0796(3) 0.44329(17) -0.03249(15) 0.0275(5) Uani 1 1 d .
H3 H -0.1172 0.4739 -0.0864 0.033 Uiso 1 1 calc R
C4 C -0.0295(3) 0.51272(18) 0.03625(14) 0.0265(5) Uani 1 1 d .
H4 H -0.0349 0.5899 0.0291 0.032 Uiso 1 1 calc R
C5 C 0.0270(3) 0.46910(17) 0.11324(14) 0.0247(5) Uani 1 1 d .
H5 H 0.0619 0.5163 0.1594 0.030 Uiso 1 1 calc R
C6 C 0.0341(3) 0.35439(16) 0.12530(13) 0.0217(4) Uani 1 1 d .
C7 C 0.0987(3) 0.30845(17) 0.20435(13) 0.0244(5) Uani 1 1 d .
H7 H 0.1360 0.3559 0.2499 0.029 Uiso 1 1 calc R
C8 C 0.1085(3) 0.19802(17) 0.21647(13) 0.0252(5) Uani 1 1 d .
H8 H 0.1530 0.1693 0.2697 0.030 Uiso 1 1 calc R
C9 C 0.0524(3) 0.12649(16) 0.14981(13) 0.0215(4) Uani 1 1 d .
C10 C -0.0133(3) 0.16605(16) 0.07075(13) 0.0201(4) Uani 1 1 d .
C11 C -0.0672(2) 0.09045(16) 0.00346(13) 0.0209(4) Uani 1 1 d .
H11 H -0.1240 0.1179 -0.0472 0.025 Uiso 1 1 calc R
C12 C -0.0896(3) -0.08673(16) -0.05756(13) 0.0208(4) Uani 1 1 d .
C13 C -0.0447(3) -0.06948(17) -0.14548(13) 0.0247(5) Uani 1 1 d .
C14 C -0.0964(3) -0.14831(18) -0.20627(14) 0.0299(5) Uani 1 1 d .
H14 H -0.0677 -0.1385 -0.2662 0.036 Uiso 1 1 calc R
C15 C -0.1887(3) -0.24050(19) -0.18127(15) 0.0316(5) Uani 1 1 d .
H15 H -0.2243 -0.2924 -0.2239 0.038 Uiso 1 1 calc R
C16 C -0.2288(3) -0.25697(17) -0.09418(15) 0.0281(5) Uani 1 1 d .
H16 H -0.2913 -0.3207 -0.0773 0.034 Uiso 1 1 calc R
C17 C -0.1791(3) -0.18172(17) -0.03110(14) 0.0229(5) Uani 1 1 d .
C18 C 0.0579(3) 0.02826(18) -0.17714(14) 0.0309(5) Uani 1 1 d .
H18A H 0.1256 0.0077 -0.2289 0.046 Uiso 1 1 calc R
H18B H 0.1369 0.0528 -0.1308 0.046 Uiso 1 1 calc R
H18C H -0.0223 0.0877 -0.1923 0.046 Uiso 1 1 calc R
C19 C -0.2234(3) -0.19892(18) 0.06367(14) 0.0284(5) Uani 1 1 d .
H19A H -0.2948 -0.2650 0.0698 0.043 Uiso 1 1 calc R
H19B H -0.2882 -0.1355 0.0855 0.043 Uiso 1 1 calc R
H19C H -0.1159 -0.2075 0.0975 0.043 Uiso 1 1 calc R

loop_
_atom_site_aniso_label
_atom_site_aniso_U_11
_atom_site_aniso_U_22
_atom_site_aniso_U_33
_atom_site_aniso_U_23
_atom_site_aniso_U_13
_atom_site_aniso_U_12
O1 0.0378(9) 0.0186(7) 0.0252(7) 0.0011(6) -0.0013(7) 0.0007(7)
N1 0.0215(9) 0.0169(9) 0.0263(9) -0.0023(7) 0.0000(8) -0.0012(8)
C1 0.0157(10) 0.0189(10) 0.0269(10) -0.0002(8) 0.0024(9) -0.0005(8)
C2 0.0256(11) 0.0211(11) 0.0306(11) -0.0019(9) -0.0050(10) -0.0016(10)
C3 0.0274(11) 0.0232(11) 0.0318(11) 0.0039(9) -0.0023(10) 0.0008(10)
C4 0.0219(11) 0.0176(11) 0.0399(12) -0.0005(9) 0.0034(10) -0.0016(9)
C5 0.0212(10) 0.0196(11) 0.0334(11) -0.0062(9) 0.0047(10) -0.0018(9)
C6 0.0170(10) 0.0221(10) 0.0260(10) -0.0028(8) 0.0049(9) -0.0013(9)
C7 0.0237(11) 0.0264(11) 0.0229(10) -0.0049(9) 0.0030(9) -0.0019(9)
C8 0.0292(11) 0.0275(11) 0.0191(10) -0.0007(8) 0.0000(9) 0.0016(10)
C9 0.0221(10) 0.0187(10) 0.0236(10) 0.0005(8) 0.0038(9) 0.0006(9)
C10 0.0173(10) 0.0187(10) 0.0242(10) -0.0007(8) 0.0013(9) -0.0001(8)
C11 0.0181(10) 0.0207(10) 0.0238(10) 0.0007(8) -0.0001(9) -0.0009(9)
C12 0.0189(9) 0.0172(10) 0.0264(10) -0.0010(8) -0.0039(9) 0.0029(8)
C13 0.0221(10) 0.0235(11) 0.0285(10) 0.0013(9) -0.0015(9) 0.0057(9)
C14 0.0292(11) 0.0342(12) 0.0263(10) -0.0049(9) -0.0015(10) 0.0087(11)
C15 0.0281(11) 0.0297(12) 0.0369(12) -0.0148(10) -0.0055(10) 0.0045(11)
C16 0.0225(11) 0.0199(10) 0.0419(12) -0.0061(10) -0.0038(10) 0.0011(9)
C17 0.0186(10) 0.0197(10) 0.0304(11) -0.0007(9) -0.0020(9) 0.0024(9)
C18 0.0330(13) 0.0306(12) 0.0291(11) 0.0047(9) 0.0043(10) 0.0028(11)
C19 0.0264(11) 0.0250(11) 0.0338(11) 0.0034(9) -0.0011(10) -0.0031(10)

loop_
_atom_type_symbol
_atom_type_description
_atom_type_scat_dispersion_real
_atom_type_scat_dispersion_imag
_atom_type_scat_source
C C 0.0033 0.0000 'International Tables Vol C Tables 4.2.6.8 and 6.1.1.4'
H H 0.0000 0.0000 'International Tables Vol C Tables 4.2.6.8 and 6.1.1.4'
N N 0.0061 0.0000 'International Tables Vol C Tables 4.2.6.8 and 6.1.1.4'
O O 0.0106 0.0000 'International Tables Vol C Tables 4.2.6.8 and 6.1.1.4'

loop_
_geom_angle_atom_site_label_1
_geom_angle_atom_site_label_2
_geom_angle_atom_site_label_3
_geom_angle
C11 N1 C12 121.10(17)
C2 C1 C6 117.26(18)
C2 C1 C10 123.49(18)
C6 C1 C10 119.24(18)
C3 C2 C1 121.3(2)
C2 C3 C4 120.7(2)
C5 C4 C3 119.9(2)
C4 C5 C6 120.8(2)
C5 C6 C7 121.02(19)
C5 C6 C1 120.01(18)
C7 C6 C1 118.96(18)
C8 C7 C6 121.66(19)
C7 C8 C9 119.9(2)
O1 C9 C10 121.78(18)
O1 C9 C8 116.74(18)
C10 C9 C8 121.47(19)
C9 C10 C11 119.99(18)
C9 C10 C1 118.78(17)
C11 C10 C1 121.20(18)
N1 C11 C10 121.67(18)
C13 C12 C17 121.26(18)
C13 C12 N1 122.66(18)
C17 C12 N1 116.00(17)
C14 C13 C12 117.7(2)
C14 C13 C18 118.69(19)
C12 C13 C18 123.64(19)
C15 C14 C13 121.5(2)
C16 C15 C14 119.9(2)
C15 C16 C17 120.9(2)
C16 C17 C12 118.7(2)
C16 C17 C19 121.07(19)
C12 C17 C19 120.17(18)

loop_
_geom_bond_atom_site_label_1
_geom_bond_atom_site_label_2
_geom_bond_distance
O1 C9 1.351(2)
N1 C11 1.290(3)
N1 C12 1.423(2)
C1 C2 1.421(3)
C1 C6 1.424(3)
C1 C10 1.444(3)
C2 C3 1.369(3)
C3 C4 1.405(3)
C4 C5 1.363(3)
C5 C6 1.414(3)
C6 C7 1.422(3)
C7 C8 1.364(3)
C8 C9 1.410(3)
C9 C10 1.397(3)
C10 C11 1.444(3)
C12 C13 1.404(3)
C12 C17 1.408(3)
C13 C14 1.397(3)
C13 C18 1.510(3)
C14 C15 1.384(3)
C15 C16 1.382(3)
C16 C17 1.386(3)
C17 C19 1.504(3)
